data_7106557
loop_
_publ_author_name
'Sankaranarayana Pillai Sarish'
'Sakya S. Sen'
'Herbert W. Roesky'
'Ina Objartel'
'Dietmar Stalke'

_publ_section_title
;
 Elegant approach to spacer arranged silagermylene and bis(germylene)
 compounds
;
_journal_name_full Chem.Commun.
_journal_page_first 7206
_journal_paper_doi 10.1039/c1cc12205c
_journal_volume 47
_journal_year 2011
_chemical_formula_sum 'C44 H63 Cl Ge N4 Si'
_chemical_formula_weight 784.11
_chemical_name_systematic
;
?
;
_space_group_IT_number 14
_symmetry_cell_setting monoclinic
_symmetry_space_group_name_Hall '-P 2yn'
_symmetry_space_group_name_H-M 'P 1 21/n 1'
_atom_sites_solution_hydrogens geom
_atom_sites_solution_primary direct
_atom_sites_solution_secondary difmap
_audit_creation_method SHELXL-97
_cell_angle_alpha 90.00
_cell_angle_beta 106.3880(10)
_cell_angle_gamma 90.00
_cell_formula_units_Z 4
_cell_length_a 13.1815(10)
_cell_length_b 22.4798(17)
_cell_length_c 15.2220(11)
_cell_measurement_reflns_used 9154
_cell_measurement_temperature 99(2)
_cell_measurement_theta_max 27.241
_cell_measurement_theta_min 2.4095
_cell_volume 4327.3(6)
_computing_cell_refinement 'SAINT V7.68A'
_computing_data_collection 'Apex2 v2010.7-0'
_computing_data_reduction 'SAINT V7.68A'
_computing_molecular_graphics 'XSHELL vers. 4.01'
_computing_publication_material 'XSHELL vers. 4.01'
_computing_structure_refinement 'SHELXL in SHELXTL Version 2008/4'
_computing_structure_solution 'SHELXS in SHELXTL Version 2008/4'
_diffrn_ambient_temperature 99(2)
_diffrn_measured_fraction_theta_full 1.000
_diffrn_measured_fraction_theta_max 1.000
_diffrn_measurement_device_type 'Bruker Smart Apex II with D8-Goniometer'
_diffrn_measurement_method 'omega scans'
_diffrn_radiation_monochromator 'INCOATEC quazar mirror optics'
_diffrn_radiation_source 'INCOTEC Mo Micro Source'
_diffrn_radiation_type MoK\a
_diffrn_radiation_wavelength 0.71073
_diffrn_reflns_av_R_equivalents 0.0582
_diffrn_reflns_av_sigmaI/netI 0.0285
_diffrn_reflns_limit_h_max 16
_diffrn_reflns_limit_h_min -16
_diffrn_reflns_limit_k_max 28
_diffrn_reflns_limit_k_min -28
_diffrn_reflns_limit_l_max 19
_diffrn_reflns_limit_l_min -19
_diffrn_reflns_number 96322
_diffrn_reflns_theta_full 26.73
_diffrn_reflns_theta_max 26.73
_diffrn_reflns_theta_min 1.66
_exptl_absorpt_coefficient_mu 0.831
_exptl_absorpt_correction_T_max 1.0000
_exptl_absorpt_correction_T_min 0.9093
_exptl_absorpt_correction_type empirical
_exptl_absorpt_process_details SADABS-2008/1
_exptl_crystal_colour yellow
_exptl_crystal_density_diffrn 1.204
_exptl_crystal_density_method 'not measured'
_exptl_crystal_description block
_exptl_crystal_F_000 1672
_exptl_crystal_size_max 0.1
_exptl_crystal_size_mid 0.08
_exptl_crystal_size_min 0.05
_refine_diff_density_max 0.571
_refine_diff_density_min -0.313
_refine_diff_density_rms 0.054
_refine_ls_extinction_method none
_refine_ls_goodness_of_fit_ref 1.047
_refine_ls_hydrogen_treatment mixed
_refine_ls_matrix_type full
_refine_ls_number_parameters 487
_refine_ls_number_reflns 9189
_refine_ls_number_restraints 0
_refine_ls_restrained_S_all 1.047
_refine_ls_R_factor_all 0.0453
_refine_ls_R_factor_gt 0.0318
_refine_ls_shift/su_max 0.001
_refine_ls_shift/su_mean 0.000
_refine_ls_structure_factor_coef Fsqd
_refine_ls_weighting_details 'calc w=1/[\s^2^(Fo^2^)+(0.0236P)^2^+3.5038P] where P=(Fo^2^+2Fc^2^)/3'
_refine_ls_weighting_scheme calc
_refine_ls_wR_factor_gt 0.0673
_refine_ls_wR_factor_ref 0.0722
_reflns_number_gt 7576
_reflns_number_total 9189
_reflns_threshold_expression >2sigma(I)
_cod_data_source_file c1cc12205c.txt
_cod_data_source_block sad_p21n
_cod_original_sg_symbol_H-M P2(1)/n
_cod_database_code 7106557

loop_
_symmetry_equiv_pos_as_xyz
'x, y, z'
'-x+1/2, y+1/2, -z+1/2'
'-x, -y, -z'
'x-1/2, -y-1/2, z-1/2'

loop_
_atom_site_label
_atom_site_type_symbol
_atom_site_fract_x
_atom_site_fract_y
_atom_site_fract_z
_atom_site_U_iso_or_equiv
_atom_site_adp_type
_atom_site_occupancy
_atom_site_symmetry_multiplicity
_atom_site_calc_flag
_atom_site_refinement_flags
_atom_site_disorder_assembly
_atom_site_disorder_group
Ge1 Ge 0.444680(15) 0.170708(8) 0.394665(13) 0.01425(5) Uani 1 1 d . . .
Cl1 Cl 0.40184(4) 0.08327(2) 0.30961(3) 0.02227(10) Uani 1 1 d . . .
Si1 Si 0.33955(4) 0.14923(2) 0.70837(3) 0.01742(11) Uani 1 1 d . . .
N1 N 0.38343(12) 0.09626(7) 0.80568(10) 0.0168(3) Uani 1 1 d . . .
N2 N 0.22351(12) 0.12208(7) 0.74599(10) 0.0190(3) Uani 1 1 d . . .
N3 N 0.36040(11) 0.14833(6) 0.47885(10) 0.0134(3) Uani 1 1 d . . .
N4 N 0.57216(11) 0.14029(6) 0.48167(10) 0.0137(3) Uani 1 1 d . . .
C1 C 0.28665(15) 0.09288(8) 0.81729(12) 0.0168(4) Uani 1 1 d . . .
C2 C 0.25521(15) 0.06534(8) 0.89515(12) 0.0191(4) Uani 1 1 d . . .
C3 C 0.20455(18) 0.01078(9) 0.88421(15) 0.0307(5) Uani 1 1 d . . .
H3 H 0.1914 -0.0097 0.8276 0.037 Uiso 1 1 calc R . .
C4 C 0.1729(2) -0.01405(10) 0.95575(18) 0.0413(6) Uani 1 1 d . . .
H4 H 0.1379 -0.0514 0.9478 0.050 Uiso 1 1 calc R . .
C5 C 0.1922(2) 0.01543(11) 1.03858(16) 0.0377(6) Uani 1 1 d . . .
H5 H 0.1704 -0.0017 1.0874 0.045 Uiso 1 1 calc R . .
C6 C 0.24306(18) 0.06977(10) 1.05010(14) 0.0327(5) Uani 1 1 d . . .
H6 H 0.2567 0.0900 1.1070 0.039 Uiso 1 1 calc R . .
C7 C 0.27428(17) 0.09479(9) 0.97853(13) 0.0257(4) Uani 1 1 d . . .
H7 H 0.3089 0.1323 0.9866 0.031 Uiso 1 1 calc R . .
C8 C 0.48406(15) 0.06718(8) 0.85404(13) 0.0194(4) Uani 1 1 d . . .
C9 C 0.56685(15) 0.09116(9) 0.81033(13) 0.0228(4) Uani 1 1 d . . .
H9A H 0.5462 0.0812 0.7450 0.034 Uiso 1 1 calc R . .
H9B H 0.6357 0.0732 0.8403 0.034 Uiso 1 1 calc R . .
H9C H 0.5718 0.1345 0.8177 0.034 Uiso 1 1 calc R . .
C10 C 0.51737(17) 0.08130(11) 0.95594(13) 0.0296(5) Uani 1 1 d . . .
H10A H 0.5168 0.1245 0.9646 0.044 Uiso 1 1 calc R . .
H10B H 0.5888 0.0659 0.9838 0.044 Uiso 1 1 calc R . .
H10C H 0.4679 0.0626 0.9850 0.044 Uiso 1 1 calc R . .
C11 C 0.47262(17) -0.00006(9) 0.83777(15) 0.0293(5) Uani 1 1 d . . .
H11A H 0.4183 -0.0155 0.8643 0.044 Uiso 1 1 calc R . .
H11B H 0.5403 -0.0196 0.8668 0.044 Uiso 1 1 calc R . .
H11C H 0.4520 -0.0081 0.7718 0.044 Uiso 1 1 calc R . .
C12 C 0.11317(15) 0.14338(9) 0.72987(13) 0.0235(4) Uani 1 1 d . . .
C13 C 0.0940(2) 0.18594(12) 0.64800(16) 0.0446(7) Uani 1 1 d . . .
H13A H 0.1454 0.2185 0.6629 0.067 Uiso 1 1 calc R . .
H13B H 0.0223 0.2022 0.6343 0.067 Uiso 1 1 calc R . .
H13C H 0.1021 0.1643 0.5945 0.067 Uiso 1 1 calc R . .
C14 C 0.03711(19) 0.09169(12) 0.7060(2) 0.0543(8) Uani 1 1 d . . .
H14A H 0.0537 0.0675 0.6583 0.081 Uiso 1 1 calc R . .
H14B H -0.0354 0.1068 0.6836 0.081 Uiso 1 1 calc R . .
H14C H 0.0437 0.0673 0.7606 0.081 Uiso 1 1 calc R . .
C15 C 0.09764(18) 0.17823(11) 0.81084(16) 0.0362(5) Uani 1 1 d . . .
H15A H 0.1024 0.1511 0.8623 0.054 Uiso 1 1 calc R . .
H15B H 0.0279 0.1972 0.7933 0.054 Uiso 1 1 calc R . .
H15C H 0.1526 0.2088 0.8291 0.054 Uiso 1 1 calc R . .
C16 C 0.31872(15) 0.09388(8) 0.60361(12) 0.0161(4) Uani 1 1 d . . .
H16A H 0.2475(17) 0.0996(9) 0.5725(13) 0.017(5) Uiso 1 1 d . . .
H16B H 0.3282(15) 0.0539(9) 0.6259(13) 0.015(5) Uiso 1 1 d . . .
C17 C 0.38619(14) 0.10620(8) 0.54269(11) 0.0132(3) Uani 1 1 d . . .
C18 C 0.48258(14) 0.07437(8) 0.55831(12) 0.0141(4) Uani 1 1 d . . .
H18 H 0.4895(15) 0.0418(9) 0.5951(13) 0.012(5) Uiso 1 1 d . . .
C19 C 0.57182(14) 0.09210(8) 0.53494(12) 0.0146(4) Uani 1 1 d . . .
C20 C 0.67250(15) 0.05707(9) 0.57033(14) 0.0217(4) Uani 1 1 d . . .
H20A H 0.6911 0.0383 0.5189 0.033 Uiso 1 1 calc R . .
H20B H 0.6623 0.0263 0.6127 0.033 Uiso 1 1 calc R . .
H20C H 0.7296 0.0838 0.6025 0.033 Uiso 1 1 calc R . .
C21 C 0.25976(14) 0.17913(8) 0.45727(12) 0.0149(4) Uani 1 1 d . . .
C22 C 0.25793(14) 0.24023(8) 0.47754(12) 0.0170(4) Uani 1 1 d . . .
C23 C 0.16171(15) 0.27027(9) 0.44702(13) 0.0214(4) Uani 1 1 d . . .
H23 H 0.1587 0.3113 0.4607 0.026 Uiso 1 1 calc R . .
C24 C 0.07072(15) 0.24171(9) 0.39729(13) 0.0222(4) Uani 1 1 d . . .
H24 H 0.0065 0.2633 0.3758 0.027 Uiso 1 1 calc R . .
C25 C 0.07373(14) 0.18162(9) 0.37904(13) 0.0201(4) Uani 1 1 d . . .
H25 H 0.0106 0.1621 0.3459 0.024 Uiso 1 1 calc R . .
C26 C 0.16700(14) 0.14883(8) 0.40804(12) 0.0169(4) Uani 1 1 d . . .
C27 C 0.35497(15) 0.27626(8) 0.52808(13) 0.0191(4) Uani 1 1 d . . .
H27 H 0.4157 0.2482 0.5499 0.023 Uiso 1 1 calc R . .
C28 C 0.38431(16) 0.32177(9) 0.46397(13) 0.0239(4) Uani 1 1 d . . .
H28A H 0.4002 0.3009 0.4129 0.036 Uiso 1 1 calc R . .
H28B H 0.4466 0.3444 0.4980 0.036 Uiso 1 1 calc R . .
H28C H 0.3249 0.3490 0.4402 0.036 Uiso 1 1 calc R . .
C29 C 0.33837(17) 0.30851(9) 0.61184(14) 0.0258(4) Uani 1 1 d . . .
H29A H 0.2794 0.3366 0.5919 0.039 Uiso 1 1 calc R . .
H29B H 0.4029 0.3302 0.6433 0.039 Uiso 1 1 calc R . .
H29C H 0.3222 0.2793 0.6538 0.039 Uiso 1 1 calc R . .
C30 C 0.16343(14) 0.08276(8) 0.38345(13) 0.0189(4) Uani 1 1 d . . .
H30 H 0.2364 0.0662 0.4076 0.023 Uiso 1 1 calc R . .
C31 C 0.08973(16) 0.04777(9) 0.42689(14) 0.0261(4) Uani 1 1 d . . .
H31A H 0.1109 0.0545 0.4932 0.039 Uiso 1 1 calc R . .
H31B H 0.0945 0.0052 0.4145 0.039 Uiso 1 1 calc R . .
H31C H 0.0167 0.0613 0.4007 0.039 Uiso 1 1 calc R . .
C32 C 0.12765(16) 0.07333(9) 0.27938(13) 0.0258(4) Uani 1 1 d . . .
H32A H 0.1302 0.0308 0.2658 0.039 Uiso 1 1 calc R . .
H32B H 0.1748 0.0952 0.2513 0.039 Uiso 1 1 calc R . .
H32C H 0.0552 0.0880 0.2546 0.039 Uiso 1 1 calc R . .
C33 C 0.66970(13) 0.17099(8) 0.48496(12) 0.0158(4) Uani 1 1 d . . .
C34 C 0.71121(14) 0.21097(8) 0.55719(12) 0.0174(4) Uani 1 1 d . . .
C35 C 0.80118(15) 0.24347(9) 0.55664(13) 0.0212(4) Uani 1 1 d . . .
H35 H 0.8310 0.2702 0.6054 0.025 Uiso 1 1 calc R . .
C36 C 0.84777(15) 0.23740(9) 0.48634(14) 0.0232(4) Uani 1 1 d . . .
H36 H 0.9081 0.2605 0.4863 0.028 Uiso 1 1 calc R . .
C37 C 0.80624(15) 0.19769(9) 0.41629(14) 0.0225(4) Uani 1 1 d . . .
H37 H 0.8385 0.1938 0.3681 0.027 Uiso 1 1 calc R . .
C38 C 0.71772(14) 0.16304(8) 0.41462(13) 0.0183(4) Uani 1 1 d . . .
C39 C 0.66383(15) 0.21945(9) 0.63652(13) 0.0216(4) Uani 1 1 d . . .
H39 H 0.5948 0.1978 0.6219 0.026 Uiso 1 1 calc R . .
C40 C 0.64304(18) 0.28510(10) 0.65161(15) 0.0313(5) Uani 1 1 d . . .
H40A H 0.7106 0.3060 0.6749 0.047 Uiso 1 1 calc R . .
H40B H 0.6022 0.2884 0.6961 0.047 Uiso 1 1 calc R . .
H40C H 0.6030 0.3030 0.5934 0.047 Uiso 1 1 calc R . .
C41 C 0.73637(18) 0.19362(11) 0.72528(14) 0.0321(5) Uani 1 1 d . . .
H41A H 0.7439 0.1507 0.7181 0.048 Uiso 1 1 calc R . .
H41B H 0.7056 0.2011 0.7758 0.048 Uiso 1 1 calc R . .
H41C H 0.8060 0.2126 0.7387 0.048 Uiso 1 1 calc R . .
C42 C 0.67844(15) 0.11777(8) 0.33854(13) 0.0198(4) Uani 1 1 d . . .
H42 H 0.6208 0.0941 0.3528 0.024 Uiso 1 1 calc R . .
C43 C 0.76707(16) 0.07453(10) 0.33417(15) 0.0290(5) Uani 1 1 d . . .
H43A H 0.8196 0.0955 0.3112 0.044 Uiso 1 1 calc R . .
H43B H 0.7371 0.0415 0.2929 0.044 Uiso 1 1 calc R . .
H43C H 0.8010 0.0589 0.3956 0.044 Uiso 1 1 calc R . .
C44 C 0.63179(17) 0.14849(9) 0.24603(13) 0.0264(4) Uani 1 1 d . . .
H44A H 0.5729 0.1741 0.2495 0.040 Uiso 1 1 calc R . .
H44B H 0.6061 0.1184 0.1984 0.040 Uiso 1 1 calc R . .
H44C H 0.6865 0.1726 0.2310 0.040 Uiso 1 1 calc R . .

loop_
_atom_site_aniso_label
_atom_site_aniso_U_11
_atom_site_aniso_U_22
_atom_site_aniso_U_33
_atom_site_aniso_U_23
_atom_site_aniso_U_13
_atom_site_aniso_U_12
Ge1 0.01213(9) 0.01646(10) 0.01516(9) 0.00346(8) 0.00546(7) 0.00150(8)
Cl1 0.0188(2) 0.0296(3) 0.0194(2) -0.00716(19) 0.00712(18) -0.00328(19)
Si1 0.0200(3) 0.0166(2) 0.0164(2) 0.0024(2) 0.0064(2) 0.0017(2)
N1 0.0166(8) 0.0181(8) 0.0153(7) 0.0026(6) 0.0039(6) 0.0006(6)
N2 0.0171(8) 0.0233(8) 0.0180(8) 0.0014(6) 0.0071(6) 0.0047(7)
N3 0.0105(7) 0.0144(7) 0.0160(7) 0.0002(6) 0.0047(6) 0.0009(6)
N4 0.0111(7) 0.0150(7) 0.0160(7) -0.0003(6) 0.0056(6) 0.0005(6)
C1 0.0225(10) 0.0142(9) 0.0143(8) -0.0025(7) 0.0062(7) 0.0001(7)
C2 0.0204(10) 0.0204(10) 0.0186(9) 0.0028(7) 0.0090(8) 0.0034(8)
C3 0.0425(13) 0.0241(11) 0.0334(12) -0.0047(9) 0.0236(10) -0.0056(10)
C4 0.0552(16) 0.0248(12) 0.0567(16) 0.0050(11) 0.0366(13) -0.0048(11)
C5 0.0480(15) 0.0405(14) 0.0351(13) 0.0159(11) 0.0291(11) 0.0105(11)
C6 0.0403(13) 0.0410(13) 0.0202(10) 0.0035(9) 0.0140(10) 0.0098(11)
C7 0.0313(12) 0.0266(11) 0.0213(10) -0.0002(8) 0.0111(9) 0.0026(9)
C8 0.0162(9) 0.0221(10) 0.0185(9) 0.0039(7) 0.0027(7) 0.0008(8)
C9 0.0171(10) 0.0314(11) 0.0195(9) 0.0011(8) 0.0046(8) -0.0005(8)
C10 0.0225(11) 0.0466(14) 0.0184(10) 0.0029(9) 0.0037(8) -0.0054(10)
C11 0.0272(11) 0.0232(11) 0.0390(12) 0.0066(9) 0.0118(10) 0.0047(9)
C12 0.0156(10) 0.0325(11) 0.0227(10) -0.0010(8) 0.0060(8) 0.0060(8)
C13 0.0347(13) 0.0679(18) 0.0336(13) 0.0176(12) 0.0136(11) 0.0285(13)
C14 0.0233(13) 0.0459(16) 0.086(2) -0.0156(15) 0.0023(13) -0.0038(11)
C15 0.0294(12) 0.0437(14) 0.0374(13) -0.0059(11) 0.0126(10) 0.0142(10)
C16 0.0141(9) 0.0193(10) 0.0152(9) 0.0023(7) 0.0045(7) -0.0009(7)
C17 0.0139(9) 0.0129(8) 0.0123(8) -0.0023(6) 0.0026(7) -0.0025(7)
C18 0.0159(9) 0.0127(9) 0.0135(8) 0.0023(7) 0.0036(7) 0.0006(7)
C19 0.0146(9) 0.0143(9) 0.0142(8) -0.0022(7) 0.0030(7) 0.0014(7)
C20 0.0170(10) 0.0191(10) 0.0280(10) 0.0034(8) 0.0048(8) 0.0041(8)
C21 0.0123(8) 0.0205(9) 0.0134(8) 0.0036(7) 0.0063(7) 0.0031(7)
C22 0.0178(9) 0.0182(9) 0.0174(9) 0.0029(7) 0.0089(7) 0.0021(7)
C23 0.0214(10) 0.0200(10) 0.0261(10) 0.0052(8) 0.0121(8) 0.0059(8)
C24 0.0148(9) 0.0278(11) 0.0262(10) 0.0099(8) 0.0093(8) 0.0086(8)
C25 0.0124(9) 0.0281(11) 0.0199(9) 0.0043(8) 0.0048(7) -0.0007(8)
C26 0.0156(9) 0.0210(9) 0.0157(9) 0.0035(7) 0.0072(7) 0.0017(7)
C27 0.0202(10) 0.0166(9) 0.0214(9) 0.0002(7) 0.0073(8) 0.0021(7)
C28 0.0256(11) 0.0221(10) 0.0254(10) -0.0013(8) 0.0094(8) -0.0031(8)
C29 0.0330(12) 0.0213(10) 0.0243(10) -0.0013(8) 0.0103(9) 0.0018(9)
C30 0.0139(9) 0.0203(10) 0.0216(9) 0.0013(8) 0.0033(7) -0.0005(7)
C31 0.0200(10) 0.0277(11) 0.0286(11) 0.0031(9) 0.0035(8) -0.0063(8)
C32 0.0237(11) 0.0266(11) 0.0247(10) -0.0033(8) 0.0029(8) -0.0022(8)
C33 0.0110(8) 0.0159(9) 0.0206(9) 0.0026(7) 0.0049(7) 0.0014(7)
C34 0.0124(9) 0.0195(9) 0.0197(9) 0.0006(7) 0.0038(7) 0.0014(7)
C35 0.0162(9) 0.0221(10) 0.0240(10) -0.0033(8) 0.0038(8) -0.0032(8)
C36 0.0156(9) 0.0253(10) 0.0307(11) 0.0000(8) 0.0098(8) -0.0055(8)
C37 0.0178(10) 0.0262(10) 0.0267(10) -0.0001(8) 0.0117(8) -0.0012(8)
C38 0.0155(9) 0.0195(9) 0.0215(9) 0.0014(7) 0.0078(7) 0.0019(7)
C39 0.0178(10) 0.0268(10) 0.0217(10) -0.0069(8) 0.0081(8) -0.0069(8)
C40 0.0308(12) 0.0322(12) 0.0343(12) -0.0084(9) 0.0150(10) 0.0012(10)
C41 0.0332(12) 0.0423(13) 0.0224(11) 0.0020(9) 0.0107(9) -0.0040(10)
C42 0.0170(9) 0.0221(10) 0.0234(10) -0.0037(8) 0.0108(8) -0.0016(8)
C43 0.0229(11) 0.0306(11) 0.0371(12) -0.0093(9) 0.0141(9) 0.0009(9)
C44 0.0305(12) 0.0291(11) 0.0219(10) -0.0027(8) 0.0113(9) -0.0053(9)

loop_
_atom_type_symbol
_atom_type_description
_atom_type_scat_dispersion_real
_atom_type_scat_dispersion_imag
_atom_type_scat_source
C C 0.0033 0.0016 'International Tables Vol C Tables 4.2.6.8 and 6.1.1.4'
H H 0.0000 0.0000 'International Tables Vol C Tables 4.2.6.8 and 6.1.1.4'
N N 0.0061 0.0033 'International Tables Vol C Tables 4.2.6.8 and 6.1.1.4'
Si Si 0.0817 0.0704 'International Tables Vol C Tables 4.2.6.8 and 6.1.1.4'
Cl Cl 0.1484 0.1585 'International Tables Vol C Tables 4.2.6.8 and 6.1.1.4'
Ge Ge 0.1547 1.8001 'International Tables Vol C Tables 4.2.6.8 and 6.1.1.4'

loop_
_geom_angle_atom_site_label_1
_geom_angle_atom_site_label_2
_geom_angle_atom_site_label_3
_geom_angle
_geom_angle_site_symmetry_1
_geom_angle_site_symmetry_3
_geom_angle_publ_flag
N4 Ge1 N3 90.27(6) . . ?
N4 Ge1 Cl1 96.25(4) . . ?
N3 Ge1 Cl1 93.03(4) . . ?
N1 Si1 N2 69.31(7) . . ?
N1 Si1 C16 100.39(8) . . ?
N2 Si1 C16 95.83(8) . . ?
C1 N1 C8 131.68(15) . . ?
C1 N1 Si1 92.73(11) . . ?
C8 N1 Si1 135.59(12) . . ?
C1 N2 C12 130.42(16) . . ?
C1 N2 Si1 91.88(12) . . ?
C12 N2 Si1 133.50(13) . . ?
C17 N3 C21 122.31(14) . . ?
C17 N3 Ge1 125.32(12) . . ?
C21 N3 Ge1 112.09(11) . . ?
C19 N4 C33 120.91(14) . . ?
C19 N4 Ge1 122.71(12) . . ?
C33 N4 Ge1 116.35(11) . . ?
N1 C1 N2 105.25(15) . . ?
N1 C1 C2 127.99(16) . . ?
N2 C1 C2 126.69(17) . . ?
C3 C2 C7 119.25(18) . . ?
C3 C2 C1 120.25(17) . . ?
C7 C2 C1 120.48(17) . . ?
C2 C3 C4 120.2(2) . . ?
C2 C3 H3 119.9 . . ?
C4 C3 H3 119.9 . . ?
C5 C4 C3 120.3(2) . . ?
C5 C4 H4 119.9 . . ?
C3 C4 H4 119.9 . . ?
C6 C5 C4 119.8(2) . . ?
C6 C5 H5 120.1 . . ?
C4 C5 H5 120.1 . . ?
C5 C6 C7 120.0(2) . . ?
C5 C6 H6 120.0 . . ?
C7 C6 H6 120.0 . . ?
C6 C7 C2 120.4(2) . . ?
C6 C7 H7 119.8 . . ?
C2 C7 H7 119.8 . . ?
N1 C8 C10 112.10(16) . . ?
N1 C8 C9 106.16(15) . . ?
C10 C8 C9 109.53(16) . . ?
N1 C8 C11 108.83(15) . . ?
C10 C8 C11 110.95(17) . . ?
C9 C8 C11 109.12(16) . . ?
C8 C9 H9A 109.5 . . ?
C8 C9 H9B 109.5 . . ?
H9A C9 H9B 109.5 . . ?
C8 C9 H9C 109.5 . . ?
H9A C9 H9C 109.5 . . ?
H9B C9 H9C 109.5 . . ?
C8 C10 H10A 109.5 . . ?
C8 C10 H10B 109.5 . . ?
H10A C10 H10B 109.5 . . ?
C8 C10 H10C 109.5 . . ?
H10A C10 H10C 109.5 . . ?
H10B C10 H10C 109.5 . . ?
C8 C11 H11A 109.5 . . ?
C8 C11 H11B 109.5 . . ?
H11A C11 H11B 109.5 . . ?
C8 C11 H11C 109.5 . . ?
H11A C11 H11C 109.5 . . ?
H11B C11 H11C 109.5 . . ?
N2 C12 C14 110.16(18) . . ?
N2 C12 C15 112.42(16) . . ?
C14 C12 C15 111.0(2) . . ?
N2 C12 C13 105.34(16) . . ?
C14 C12 C13 109.8(2) . . ?
C15 C12 C13 107.92(19) . . ?
C12 C13 H13A 109.5 . . ?
C12 C13 H13B 109.5 . . ?
H13A C13 H13B 109.5 . . ?
C12 C13 H13C 109.5 . . ?
H13A C13 H13C 109.5 . . ?
H13B C13 H13C 109.5 . . ?
C12 C14 H14A 109.5 . . ?
C12 C14 H14B 109.5 . . ?
H14A C14 H14B 109.5 . . ?
C12 C14 H14C 109.5 . . ?
H14A C14 H14C 109.5 . . ?
H14B C14 H14C 109.5 . . ?
C12 C15 H15A 109.5 . . ?
C12 C15 H15B 109.5 . . ?
H15A C15 H15B 109.5 . . ?
C12 C15 H15C 109.5 . . ?
H15A C15 H15C 109.5 . . ?
H15B C15 H15C 109.5 . . ?
C17 C16 Si1 114.55(12) . . ?
C17 C16 H16A 110.6(12) . . ?
Si1 C16 H16A 102.3(12) . . ?
C17 C16 H16B 110.9(12) . . ?
Si1 C16 H16B 109.3(11) . . ?
H16A C16 H16B 108.8(17) . . ?
N3 C17 C18 120.91(16) . . ?
N3 C17 C16 121.04(16) . . ?
C18 C17 C16 117.93(16) . . ?
C19 C18 C17 126.82(16) . . ?
C19 C18 H18 116.5(12) . . ?
C17 C18 H18 116.0(12) . . ?
N4 C19 C18 122.17(16) . . ?
N4 C19 C20 118.76(16) . . ?
C18 C19 C20 119.07(16) . . ?
C19 C20 H20A 109.5 . . ?
C19 C20 H20B 109.5 . . ?
H20A C20 H20B 109.5 . . ?
C19 C20 H20C 109.5 . . ?
H20A C20 H20C 109.5 . . ?
H20B C20 H20C 109.5 . . ?
C22 C21 C26 121.29(16) . . ?
C22 C21 N3 119.14(16) . . ?
C26 C21 N3 119.25(16) . . ?
C23 C22 C21 117.95(17) . . ?
C23 C22 C27 117.69(16) . . ?
C21 C22 C27 124.33(16) . . ?
C24 C23 C22 121.60(18) . . ?
C24 C23 H23 119.2 . . ?
C22 C23 H23 119.2 . . ?
C25 C24 C23 119.63(17) . . ?
C25 C24 H24 120.2 . . ?
C23 C24 H24 120.2 . . ?
C24 C25 C26 121.74(18) . . ?
C24 C25 H25 119.1 . . ?
C26 C25 H25 119.1 . . ?
C25 C26 C21 117.77(17) . . ?
C25 C26 C30 118.21(17) . . ?
C21 C26 C30 124.01(16) . . ?
C22 C27 C29 111.95(16) . . ?
C22 C27 C28 111.01(15) . . ?
C29 C27 C28 109.47(16) . . ?
C22 C27 H27 108.1 . . ?
C29 C27 H27 108.1 . . ?
C28 C27 H27 108.1 . . ?
C27 C28 H28A 109.5 . . ?
C27 C28 H28B 109.5 . . ?
H28A C28 H28B 109.5 . . ?
C27 C28 H28C 109.5 . . ?
H28A C28 H28C 109.5 . . ?
H28B C28 H28C 109.5 . . ?
C27 C29 H29A 109.5 . . ?
C27 C29 H29B 109.5 . . ?
H29A C29 H29B 109.5 . . ?
C27 C29 H29C 109.5 . . ?
H29A C29 H29C 109.5 . . ?
H29B C29 H29C 109.5 . . ?
C26 C30 C32 111.48(15) . . ?
C26 C30 C31 111.80(16) . . ?
C32 C30 C31 109.02(16) . . ?
C26 C30 H30 108.1 . . ?
C32 C30 H30 108.1 . . ?
C31 C30 H30 108.1 . . ?
C30 C31 H31A 109.5 . . ?
C30 C31 H31B 109.5 . . ?
H31A C31 H31B 109.5 . . ?
C30 C31 H31C 109.5 . . ?
H31A C31 H31C 109.5 . . ?
H31B C31 H31C 109.5 . . ?
C30 C32 H32A 109.5 . . ?
C30 C32 H32B 109.5 . . ?
H32A C32 H32B 109.5 . . ?
C30 C32 H32C 109.5 . . ?
H32A C32 H32C 109.5 . . ?
H32B C32 H32C 109.5 . . ?
C38 C33 C34 121.28(16) . . ?
C38 C33 N4 120.09(16) . . ?
C34 C33 N4 118.53(15) . . ?
C35 C34 C33 118.29(17) . . ?
C35 C34 C39 118.67(17) . . ?
C33 C34 C39 123.02(16) . . ?
C36 C35 C34 121.13(18) . . ?
C36 C35 H35 119.4 . . ?
C34 C35 H35 119.4 . . ?
C37 C36 C35 119.73(18) . . ?
C37 C36 H36 120.1 . . ?
C35 C36 H36 120.1 . . ?
C36 C37 C38 121.46(18) . . ?
C36 C37 H37 119.3 . . ?
C38 C37 H37 119.3 . . ?
C37 C38 C33 118.05(17) . . ?
C37 C38 C42 119.39(16) . . ?
C33 C38 C42 122.55(16) . . ?
C34 C39 C40 111.79(16) . . ?
C34 C39 C41 111.04(16) . . ?
C40 C39 C41 109.07(17) . . ?
C34 C39 H39 108.3 . . ?
C40 C39 H39 108.3 . . ?
C41 C39 H39 108.3 . . ?
C39 C40 H40A 109.5 . . ?
C39 C40 H40B 109.5 . . ?
H40A C40 H40B 109.5 . . ?
C39 C40 H40C 109.5 . . ?
H40A C40 H40C 109.5 . . ?
H40B C40 H40C 109.5 . . ?
C39 C41 H41A 109.5 . . ?
C39 C41 H41B 109.5 . . ?
H41A C41 H41B 109.5 . . ?
C39 C41 H41C 109.5 . . ?
H41A C41 H41C 109.5 . . ?
H41B C41 H41C 109.5 . . ?
C38 C42 C44 111.14(16) . . ?
C38 C42 C43 110.94(16) . . ?
C44 C42 C43 110.99(16) . . ?
C38 C42 H42 107.9 . . ?
C44 C42 H42 107.9 . . ?
C43 C42 H42 107.9 . . ?
C42 C43 H43A 109.5 . . ?
C42 C43 H43B 109.5 . . ?
H43A C43 H43B 109.5 . . ?
C42 C43 H43C 109.5 . . ?
H43A C43 H43C 109.5 . . ?
H43B C43 H43C 109.5 . . ?
C42 C44 H44A 109.5 . . ?
C42 C44 H44B 109.5 . . ?
H44A C44 H44B 109.5 . . ?
C42 C44 H44C 109.5 . . ?
H44A C44 H44C 109.5 . . ?
H44B C44 H44C 109.5 . . ?

loop_
_geom_bond_atom_site_label_1
_geom_bond_atom_site_label_2
_geom_bond_distance
_geom_bond_site_symmetry_2
_geom_bond_publ_flag
Ge1 N4 1.9467(14) . ?
Ge1 N3 1.9832(14) . ?
Ge1 Cl1 2.3337(5) . ?
Si1 N1 1.8609(15) . ?
Si1 N2 1.8800(17) . ?
Si1 C16 1.9798(19) . ?
N1 C1 1.338(2) . ?
N1 C8 1.476(2) . ?
N2 C1 1.339(2) . ?
N2 C12 1.484(2) . ?
N3 C17 1.330(2) . ?
N3 C21 1.450(2) . ?
N4 C19 1.354(2) . ?
N4 C33 1.448(2) . ?
C1 C2 1.496(2) . ?
C2 C3 1.384(3) . ?
C2 C7 1.390(3) . ?
C3 C4 1.389(3) . ?
C3 H3 0.9500 . ?
C4 C5 1.383(3) . ?
C4 H4 0.9500 . ?
C5 C6 1.381(3) . ?
C5 H5 0.9500 . ?
C6 C7 1.388(3) . ?
C6 H6 0.9500 . ?
C7 H7 0.9500 . ?
C8 C10 1.522(3) . ?
C8 C9 1.528(3) . ?
C8 C11 1.532(3) . ?
C9 H9A 0.9800 . ?
C9 H9B 0.9800 . ?
C9 H9C 0.9800 . ?
C10 H10A 0.9800 . ?
C10 H10B 0.9800 . ?
C10 H10C 0.9800 . ?
C11 H11A 0.9800 . ?
C11 H11B 0.9800 . ?
C11 H11C 0.9800 . ?
C12 C14 1.511(3) . ?
C12 C15 1.522(3) . ?
C12 C13 1.534(3) . ?
C13 H13A 0.9800 . ?
C13 H13B 0.9800 . ?
C13 H13C 0.9800 . ?
C14 H14A 0.9800 . ?
C14 H14B 0.9800 . ?
C14 H14C 0.9800 . ?
C15 H15A 0.9800 . ?
C15 H15B 0.9800 . ?
C15 H15C 0.9800 . ?
C16 C17 1.481(2) . ?
C16 H16A 0.93(2) . ?
C16 H16B 0.96(2) . ?
C17 C18 1.419(2) . ?
C18 C19 1.380(2) . ?
C18 H18 0.910(19) . ?
C19 C20 1.506(2) . ?
C20 H20A 0.9800 . ?
C20 H20B 0.9800 . ?
C20 H20C 0.9800 . ?
C21 C22 1.409(3) . ?
C21 C26 1.416(3) . ?
C22 C23 1.396(3) . ?
C22 C27 1.526(3) . ?
C23 C24 1.383(3) . ?
C23 H23 0.9500 . ?
C24 C25 1.382(3) . ?
C24 H24 0.9500 . ?
C25 C26 1.394(3) . ?
C25 H25 0.9500 . ?
C26 C30 1.529(3) . ?
C27 C29 1.535(3) . ?
C27 C28 1.537(3) . ?
C27 H27 1.0000 . ?
C28 H28A 0.9800 . ?
C28 H28B 0.9800 . ?
C28 H28C 0.9800 . ?
C29 H29A 0.9800 . ?
C29 H29B 0.9800 . ?
C29 H29C 0.9800 . ?
C30 C32 1.535(3) . ?
C30 C31 1.537(3) . ?
C30 H30 1.0000 . ?
C31 H31A 0.9800 . ?
C31 H31B 0.9800 . ?
C31 H31C 0.9800 . ?
C32 H32A 0.9800 . ?
C32 H32B 0.9800 . ?
C32 H32C 0.9800 . ?
C33 C38 1.401(2) . ?
C33 C34 1.406(3) . ?
C34 C35 1.395(3) . ?
C34 C39 1.520(3) . ?
C35 C36 1.383(3) . ?
C35 H35 0.9500 . ?
C36 C37 1.380(3) . ?
C36 H36 0.9500 . ?
C37 C38 1.397(3) . ?
C37 H37 0.9500 . ?
C38 C42 1.519(3) . ?
C39 C40 1.530(3) . ?
C39 C41 1.532(3) . ?
C39 H39 1.0000 . ?
C40 H40A 0.9800 . ?
C40 H40B 0.9800 . ?
C40 H40C 0.9800 . ?
C41 H41A 0.9800 . ?
C41 H41B 0.9800 . ?
C41 H41C 0.9800 . ?
C42 C44 1.533(3) . ?
C42 C43 1.536(3) . ?
C42 H42 1.0000 . ?
C43 H43A 0.9800 . ?
C43 H43B 0.9800 . ?
C43 H43C 0.9800 . ?
C44 H44A 0.9800 . ?
C44 H44B 0.9800 . ?
C44 H44C 0.9800 . ?

loop_
_geom_torsion_atom_site_label_1
_geom_torsion_atom_site_label_2
_geom_torsion_atom_site_label_3
_geom_torsion_atom_site_label_4
_geom_torsion
_geom_torsion_site_symmetry_1
_geom_torsion_site_symmetry_2
_geom_torsion_site_symmetry_3
_geom_torsion_site_symmetry_4
_geom_torsion_publ_flag
N2 Si1 N1 C1 -5.92(10) . . . . ?
C16 Si1 N1 C1 -98.27(12) . . . . ?
N2 Si1 N1 C8 173.62(19) . . . . ?
C16 Si1 N1 C8 81.26(18) . . . . ?
N1 Si1 N2 C1 5.92(10) . . . . ?
C16 Si1 N2 C1 104.84(12) . . . . ?
N1 Si1 N2 C12 163.67(19) . . . . ?
C16 Si1 N2 C12 -97.40(18) . . . . ?
N4 Ge1 N3 C17 -24.36(14) . . . . ?
Cl1 Ge1 N3 C17 71.91(14) . . . . ?
N4 Ge1 N3 C21 161.62(12) . . . . ?
Cl1 Ge1 N3 C21 -102.11(11) . . . . ?
N3 Ge1 N4 C19 34.95(14) . . . . ?
Cl1 Ge1 N4 C19 -58.12(13) . . . . ?
N3 Ge1 N4 C33 -146.89(12) . . . . ?
Cl1 Ge1 N4 C33 120.04(12) . . . . ?
C8 N1 C1 N2 -171.49(17) . . . . ?
Si1 N1 C1 N2 8.07(14) . . . . ?
C8 N1 C1 C2 11.3(3) . . . . ?
Si1 N1 C1 C2 -169.09(17) . . . . ?
C12 N2 C1 N1 -166.85(18) . . . . ?
Si1 N2 C1 N1 -7.99(14) . . . . ?
C12 N2 C1 C2 10.4(3) . . . . ?
Si1 N2 C1 C2 169.23(17) . . . . ?
N1 C1 C2 C3 -104.4(2) . . . . ?
N2 C1 C2 C3 79.0(3) . . . . ?
N1 C1 C2 C7 77.0(3) . . . . ?
N2 C1 C2 C7 -99.5(2) . . . . ?
C7 C2 C3 C4 0.2(3) . . . . ?
C1 C2 C3 C4 -178.3(2) . . . . ?
C2 C3 C4 C5 -0.3(4) . . . . ?
C3 C4 C5 C6 0.0(4) . . . . ?
C4 C5 C6 C7 0.3(3) . . . . ?
C5 C6 C7 C2 -0.4(3) . . . . ?
C3 C2 C7 C6 0.1(3) . . . . ?
C1 C2 C7 C6 178.62(19) . . . . ?
C1 N1 C8 C10 -58.5(3) . . . . ?
Si1 N1 C8 C10 122.10(17) . . . . ?
C1 N1 C8 C9 -178.07(18) . . . . ?
Si1 N1 C8 C9 2.5(2) . . . . ?
C1 N1 C8 C11 64.6(2) . . . . ?
Si1 N1 C8 C11 -114.78(18) . . . . ?
C1 N2 C12 C14 -74.8(3) . . . . ?
Si1 N2 C12 C14 134.95(19) . . . . ?
C1 N2 C12 C15 49.6(3) . . . . ?
Si1 N2 C12 C15 -100.6(2) . . . . ?
C1 N2 C12 C13 166.8(2) . . . . ?
Si1 N2 C12 C13 16.6(3) . . . . ?
N1 Si1 C16 C17 -119.20(14) . . . . ?
N2 Si1 C16 C17 170.82(13) . . . . ?
C21 N3 C17 C18 176.12(16) . . . . ?
Ge1 N3 C17 C18 2.7(2) . . . . ?
C21 N3 C17 C16 -8.0(2) . . . . ?
Ge1 N3 C17 C16 178.59(12) . . . . ?
Si1 C16 C17 N3 -80.80(18) . . . . ?
Si1 C16 C17 C18 95.23(17) . . . . ?
N3 C17 C18 C19 21.1(3) . . . . ?
C16 C17 C18 C19 -154.94(17) . . . . ?
C33 N4 C19 C18 156.98(16) . . . . ?
Ge1 N4 C19 C18 -24.9(2) . . . . ?
C33 N4 C19 C20 -22.5(2) . . . . ?
Ge1 N4 C19 C20 155.54(13) . . . . ?
C17 C18 C19 N4 -9.2(3) . . . . ?
C17 C18 C19 C20 170.31(17) . . . . ?
C17 N3 C21 C22 113.14(19) . . . . ?
Ge1 N3 C21 C22 -72.63(17) . . . . ?
C17 N3 C21 C26 -73.3(2) . . . . ?
Ge1 N3 C21 C26 100.98(16) . . . . ?
C26 C21 C22 C23 -0.4(3) . . . . ?
N3 C21 C22 C23 173.06(15) . . . . ?
C26 C21 C22 C27 -178.38(16) . . . . ?
N3 C21 C22 C27 -4.9(3) . . . . ?
C21 C22 C23 C24 -0.9(3) . . . . ?
C27 C22 C23 C24 177.22(17) . . . . ?
C22 C23 C24 C25 1.7(3) . . . . ?
C23 C24 C25 C26 -1.2(3) . . . . ?
C24 C25 C26 C21 0.0(3) . . . . ?
C24 C25 C26 C30 -179.01(17) . . . . ?
C22 C21 C26 C25 0.9(3) . . . . ?
N3 C21 C26 C25 -172.61(15) . . . . ?
C22 C21 C26 C30 179.76(16) . . . . ?
N3 C21 C26 C30 6.3(3) . . . . ?
C23 C22 C27 C29 56.4(2) . . . . ?
C21 C22 C27 C29 -125.66(19) . . . . ?
C23 C22 C27 C28 -66.3(2) . . . . ?
C21 C22 C27 C28 111.67(19) . . . . ?
C25 C26 C30 C32 59.7(2) . . . . ?
C21 C26 C30 C32 -119.19(19) . . . . ?
C25 C26 C30 C31 -62.6(2) . . . . ?
C21 C26 C30 C31 118.50(19) . . . . ?
C19 N4 C33 C38 103.8(2) . . . . ?
Ge1 N4 C33 C38 -74.41(19) . . . . ?
C19 N4 C33 C34 -79.6(2) . . . . ?
Ge1 N4 C33 C34 102.19(16) . . . . ?
C38 C33 C34 C35 0.9(3) . . . . ?
N4 C33 C34 C35 -175.67(16) . . . . ?
C38 C33 C34 C39 -177.89(17) . . . . ?
N4 C33 C34 C39 5.6(3) . . . . ?
C33 C34 C35 C36 1.0(3) . . . . ?
C39 C34 C35 C36 179.81(18) . . . . ?
C34 C35 C36 C37 -1.4(3) . . . . ?
C35 C36 C37 C38 -0.2(3) . . . . ?
C36 C37 C38 C33 2.0(3) . . . . ?
C36 C37 C38 C42 -176.93(18) . . . . ?
C34 C33 C38 C37 -2.3(3) . . . . ?
N4 C33 C38 C37 174.19(16) . . . . ?
C34 C33 C38 C42 176.53(17) . . . . ?
N4 C33 C38 C42 -7.0(3) . . . . ?
C35 C34 C39 C40 52.7(2) . . . . ?
C33 C34 C39 C40 -128.53(19) . . . . ?
C35 C34 C39 C41 -69.4(2) . . . . ?
C33 C34 C39 C41 109.4(2) . . . . ?
C37 C38 C42 C44 -68.7(2) . . . . ?
C33 C38 C42 C44 112.4(2) . . . . ?
C37 C38 C42 C43 55.3(2) . . . . ?
C33 C38 C42 C43 -123.55(19) . . . . ?
